data_7233704
loop_
_publ_author_name
'S. Uttiya'
'L. Miozzo'
'E. M. Fumagalli'
'S. Bergantin'
'R. Ruffo'
'M. Parravicini'
'A. Papagni'
'M. Moret'
'A. Sassella'

_publ_section_title
;
 Connecting molecule oxidation to single crystal structural and charge
 transport properties in rubrene derivatives
;
_journal_name_full 'Journal of Materials Chemistry C'
_journal_page_first 4147
_journal_page_last 4155
_journal_paper_doi 10.1039/C3TC32527J
_journal_volume 2
_journal_year 2014
_chemical_formula_sum 'C44 H26 N2'
_chemical_formula_weight 582.70
_space_group_crystal_system monoclinic
_space_group_IT_number 14
_space_group_name_Hall '-P 2ybc'
_space_group_name_H-M_alt 'P 1 21/c 1'
_atom_sites_solution_hydrogens geom
_cell_angle_alpha 90
_cell_angle_beta 98.099(2)
_cell_angle_gamma 90
_cell_formula_units_Z 2
_cell_length_a 14.9125(6)
_cell_length_b 7.1151(2)
_cell_length_c 14.4263(4)
_cell_measurement_reflns_used 4325
_cell_measurement_temperature 120(2)
_cell_measurement_theta_max 27.5
_cell_measurement_theta_min 1.8
_cell_volume 1515.42(9)
_computing_cell_refinement
;
CrystalClear-SM Expert 2.0 r4 (Rigaku, 2009)
;
_computing_data_collection
;
CrystalClear-SM Expert 2.0 r4 (Rigaku, 2009)
;
_computing_data_reduction
;
CrystalClear-SM Expert 2.0 r4 (Rigaku, 2009)
;
_computing_structure_refinement 'SHELXL-2013 (Sheldrick, 2013)'
_computing_structure_solution 'SHELXS-2013 (Sheldrick, 2013)'
_diffrn_ambient_temperature 120(2)
_diffrn_detector 'Curved image plate'
_diffrn_detector_area_resol_mean 10.0000
_diffrn_measured_fraction_theta_full 0.994
_diffrn_measured_fraction_theta_max 0.994
_diffrn_measurement_details
;
scan:
	Number of images: 24
	           Slice: 50.0000 - 170.0000
	     Image width: 5.0000
	        Exp time: 180.0000
	   Rotation axis: Omega
	           Omega: 0.0000
	             Chi: 45.0000
	             Phi: 90.0000
	             XTD: 127.4000
	          2theta: -0.0386
scan:
	Number of images: 21
	           Slice: 72.0000 - 177.0000
	     Image width: 5.0000
	        Exp time: 180.0000
	   Rotation axis: Omega
	           Omega: 0.0000
	             Chi: 0.0000
	             Phi: 0.0000
	             XTD: 127.4000
	          2theta: -0.0386
;
_diffrn_measurement_device 'Crystal Goniometer'
_diffrn_measurement_device_type 'Rigaku RAXIS II'
_diffrn_measurement_method 'profile data from \w-scans'
_diffrn_measurement_specimen_support Fiber
_diffrn_orient_matrix_type d*Trek
_diffrn_orient_matrix_UB_11 -0.042459
_diffrn_orient_matrix_UB_12 0.054924
_diffrn_orient_matrix_UB_13 -0.009102
_diffrn_orient_matrix_UB_21 0.111404
_diffrn_orient_matrix_UB_22 0.085638
_diffrn_orient_matrix_UB_23 -0.002912
_diffrn_orient_matrix_UB_31 -0.001565
_diffrn_orient_matrix_UB_32 -0.000267
_diffrn_orient_matrix_UB_33 -0.067715
_diffrn_radiation_monochromator 'Graphite Monochromator'
_diffrn_radiation_source 'fine-focus sealed tube'
_diffrn_radiation_type MoK\a
_diffrn_radiation_wavelength 0.71075
_diffrn_reflns_av_R_equivalents 0.1059
_diffrn_reflns_av_unetI/netI 0.0947
_diffrn_reflns_Laue_measured_fraction_full 0.994
_diffrn_reflns_Laue_measured_fraction_max 0.994
_diffrn_reflns_limit_h_max 19
_diffrn_reflns_limit_h_min -18
_diffrn_reflns_limit_k_max 9
_diffrn_reflns_limit_k_min -9
_diffrn_reflns_limit_l_max 18
_diffrn_reflns_limit_l_min -18
_diffrn_reflns_number 14179
_diffrn_reflns_point_group_measured_fraction_full 0.994
_diffrn_reflns_point_group_measured_fraction_max 0.994
_diffrn_reflns_theta_full 25.242
_diffrn_reflns_theta_max 27.511
_diffrn_reflns_theta_min 3.178
_diffrn_source_current 35.0
_diffrn_source_power 1.8
_diffrn_source_voltage 50.0
_exptl_absorpt_coefficient_mu 0.074
_exptl_absorpt_correction_T_max 0.996
_exptl_absorpt_correction_T_min 0.983
_exptl_absorpt_correction_type numerical
_exptl_absorpt_process_details
;
'CrystalClear-SM Expert 2.0 r4 (Rigaku, 2009)'
;
_exptl_crystal_colour Red
_exptl_crystal_description Prism
_exptl_crystal_F_000 608
_exptl_crystal_size_max 0.34
_exptl_crystal_size_mid 0.34
_exptl_crystal_size_min 0.06
_refine_diff_density_max 0.323
_refine_diff_density_min -0.193
_refine_diff_density_rms 0.046
_refine_ls_extinction_coef 0.033(4)
_refine_ls_extinction_expression Fc^*^=kFc[1+0.001xFc^2^\l^3^/sin(2\q)]^-1/4^
_refine_ls_extinction_method SHELXL
_refine_ls_goodness_of_fit_ref 1.038
_refine_ls_hydrogen_treatment constr
_refine_ls_matrix_type full
_refine_ls_number_parameters 179
_refine_ls_number_reflns 3472
_refine_ls_number_restraints 171
_refine_ls_restrained_S_all 1.017
_refine_ls_R_factor_all 0.1016
_refine_ls_R_factor_gt 0.0665
_refine_ls_shift/su_max 0.000
_refine_ls_shift/su_mean 0.000
_refine_ls_structure_factor_coef Fsqd
_refine_ls_weighting_details 'w=1/[\s^2^(Fo^2^)+(0.0408P)^2^+0.4282P] where P=(Fo^2^+2Fc^2^)/3'
_refine_ls_weighting_scheme calc
_refine_ls_wR_factor_gt 0.1352
_refine_ls_wR_factor_ref 0.1538
_reflns_Friedel_coverage 0.000
_reflns_Friedel_fraction_full .
_reflns_Friedel_fraction_max .
_reflns_number_gt 2336
_reflns_number_total 3472
_reflns_threshold_expression 'I > 2\s(I)'
_cod_data_source_file 1000002.cif
_cod_data_source_block PCOD1000002
_cod_depositor_comments
;
The following automatic conversions were performed:

data item '_exptl_absorpt_correction_type' value 'Numerical' was
changed to 'numerical' in accordance with the built-in table derived
from the CIF Core dictionary named 'cif_core.dic' version 2.4.5 last
updated on 2014-11-21.

Automatic conversion script
Id: cif_fix_values 6909 2019-04-08 15:41:33Z antanas 
;
_cod_original_sg_symbol_H-M 'P 21/c'
_cod_original_formula_sum 'C44 H26 N2 '
_cod_database_code 7233704
_shelx_space_group_comment
;
The symmetry employed for this shelxl refinement is uniquely defined
by the following loop, which should always be used as a source of
symmetry information in preference to the above space-group names.
They are only intended as comments.
;

loop_
_space_group_symop_operation_xyz
'x, y, z'
'-x, y+1/2, -z+1/2'
'-x, -y, -z'
'x, -y-1/2, z-1/2'

loop_
_atom_site_label
_atom_site_type_symbol
_atom_site_fract_x
_atom_site_fract_y
_atom_site_fract_z
_atom_site_U_iso_or_equiv
_atom_site_adp_type
_atom_site_occupancy
_atom_site_site_symmetry_order
_atom_site_calc_flag
_atom_site_refinement_flags_posn
_atom_site_refinement_flags_adp
_atom_site_refinement_flags_occupancy
_atom_site_disorder_assembly
_atom_site_disorder_group
N N 0.53603(13) 0.6012(3) 0.78506(14) 0.0476(6) Uani 1 1 d . U . . .
C1 C 0.19763(5) 0.36233(14) 0.46089(6) 0.0313(5) Uani 1 1 d G U . . .
C2 C 0.26292(7) 0.26398(10) 0.52005(6) 0.0352(5) Uani 1 1 d G U . . .
H2 H 0.2458 0.1913 0.5700 0.042 Uiso 1 1 calc R U . . .
C3 C 0.35321(7) 0.27196(13) 0.50618(6) 0.0409(6) Uani 1 1 d G U . . .
H3 H 0.3978 0.2047 0.5466 0.049 Uiso 1 1 calc R U . . .
C4 C 0.37821(6) 0.37828(18) 0.43315(6) 0.0453(6) Uani 1 1 d G U . . .
H4 H 0.4399 0.3837 0.4237 0.054 Uiso 1 1 calc R U . . .
C5 C 0.31292(7) 0.47663(17) 0.37398(5) 0.0415(6) Uani 1 1 d G U . . .
H5 H 0.3300 0.5493 0.3241 0.050 Uiso 1 1 calc R U . . .
C6 C 0.22263(7) 0.46866(16) 0.38785(5) 0.0354(5) Uani 1 1 d G U . . .
H6 H 0.1780 0.5359 0.3474 0.042 Uiso 1 1 calc R U . . .
C7 C 0.19459(5) 0.62948(14) 0.60653(6) 0.0312(5) Uani 1 1 d G U . . .
C8 C 0.21545(7) 0.51868(16) 0.68599(5) 0.0346(5) Uani 1 1 d G U . . .
H8 H 0.1693 0.4479 0.7090 0.042 Uiso 1 1 calc R U . . .
C9 C 0.30387(7) 0.51147(16) 0.73178(4) 0.0369(5) Uani 1 1 d G U . . .
H9 H 0.3181 0.4357 0.7861 0.044 Uiso 1 1 calc R U . . .
C10 C 0.37142(6) 0.61508(16) 0.69811(6) 0.0341(5) Uani 1 1 d G U . . .
C11 C 0.35056(7) 0.72589(12) 0.61865(6) 0.0353(5) Uani 1 1 d G U . . .
H11 H 0.3967 0.7967 0.5956 0.042 Uiso 1 1 calc R U . . .
C12 C 0.26214(7) 0.73309(10) 0.57286(6) 0.0336(5) Uani 1 1 d G U . . .
H12 H 0.2479 0.8088 0.5185 0.040 Uiso 1 1 calc R U . . .
C13 C 0.09717(13) 0.3523(3) 0.46884(13) 0.0293(5) Uani 1 1 d . U . . .
C14 C 0.04965(13) 0.4988(3) 0.50865(13) 0.0288(5) Uani 1 1 d . U . . .
C15 C 0.09566(13) 0.6437(3) 0.56464(13) 0.0295(5) Uani 1 1 d . U . . .
C16 C 0.04778(14) 0.7966(3) 0.59454(13) 0.0300(5) Uani 1 1 d . U . . .
C17 C 0.09275(15) 0.9483(3) 0.64913(14) 0.0349(5) Uani 1 1 d . U . . .
H17 H 0.1570 0.9483 0.6624 0.042 Uiso 1 1 calc R U . . .
C18 C 0.04552(15) 1.0906(3) 0.68191(14) 0.0360(5) Uani 1 1 d . U . . .
H18 H 0.0770 1.1885 0.7176 0.043 Uiso 1 1 calc R U . . .
C19 C -0.05015(15) 1.0946(3) 0.66346(14) 0.0359(5) Uani 1 1 d . U . . .
H19 H -0.0826 1.1959 0.6859 0.043 Uiso 1 1 calc R U . . .
C20 C -0.09562(15) 0.9540(3) 0.61375(14) 0.0340(5) Uani 1 1 d . U . . .
H20 H -0.1599 0.9578 0.6029 0.041 Uiso 1 1 calc R U . . .
C21 C -0.04969(14) 0.7999(3) 0.57710(13) 0.0297(5) Uani 1 1 d . U . . .
C22 C 0.46299(15) 0.6077(3) 0.74632(15) 0.0389(6) Uani 1 1 d . U . . .

loop_
_atom_site_aniso_label
_atom_site_aniso_U_11
_atom_site_aniso_U_22
_atom_site_aniso_U_33
_atom_site_aniso_U_23
_atom_site_aniso_U_13
_atom_site_aniso_U_12
N 0.0387(11) 0.0519(14) 0.0488(12) -0.0020(10) -0.0058(9) 0.0036(10)
C1 0.0288(11) 0.0328(12) 0.0319(10) -0.0026(9) 0.0021(8) 0.0016(9)
C2 0.0356(12) 0.0375(13) 0.0320(11) -0.0002(10) 0.0024(9) 0.0046(10)
C3 0.0348(12) 0.0456(15) 0.0405(12) -0.0037(11) -0.0009(10) 0.0071(10)
C4 0.0291(12) 0.0588(17) 0.0485(13) -0.0061(12) 0.0067(10) 0.0009(11)
C5 0.0356(12) 0.0522(16) 0.0374(12) 0.0017(11) 0.0073(10) -0.0008(11)
C6 0.0297(11) 0.0406(13) 0.0350(11) -0.0019(10) 0.0015(9) 0.0023(9)
C7 0.0289(11) 0.0315(12) 0.0327(10) -0.0036(9) 0.0027(8) 0.0005(9)
C8 0.0354(12) 0.0353(13) 0.0331(10) 0.0014(10) 0.0050(9) -0.0018(10)
C9 0.0383(12) 0.0390(13) 0.0323(11) 0.0016(10) 0.0008(9) 0.0009(10)
C10 0.0291(11) 0.0357(13) 0.0357(11) -0.0053(10) -0.0016(8) -0.0006(9)
C11 0.0288(11) 0.0363(13) 0.0406(12) -0.0016(10) 0.0044(9) -0.0026(9)
C12 0.0342(12) 0.0324(12) 0.0339(11) 0.0006(9) 0.0034(9) -0.0010(9)
C13 0.0298(11) 0.0302(12) 0.0273(10) 0.0017(9) 0.0017(8) 0.0020(8)
C14 0.0278(11) 0.0313(12) 0.0271(10) 0.0015(9) 0.0031(8) -0.0014(9)
C15 0.0294(11) 0.0319(12) 0.0272(10) 0.0020(9) 0.0039(8) -0.0018(9)
C16 0.0334(11) 0.0301(12) 0.0263(10) 0.0016(9) 0.0035(8) -0.0023(9)
C17 0.0385(12) 0.0366(13) 0.0295(10) -0.0010(10) 0.0050(9) -0.0042(10)
C18 0.0445(13) 0.0330(12) 0.0302(11) -0.0040(10) 0.0047(9) -0.0060(10)
C19 0.0432(13) 0.0327(12) 0.0322(11) -0.0026(10) 0.0069(9) 0.0055(10)
C20 0.0355(12) 0.0350(13) 0.0311(10) 0.0021(10) 0.0038(9) 0.0051(9)
C21 0.0297(11) 0.0313(12) 0.0280(10) 0.0037(9) 0.0036(8) 0.0019(9)
C22 0.0374(12) 0.0404(14) 0.0375(12) -0.0042(11) -0.0001(10) 0.0024(10)

loop_
_atom_type_symbol
_atom_type_description
_atom_type_scat_dispersion_real
_atom_type_scat_dispersion_imag
_atom_type_scat_source
C C 0.0033 0.0016 'International Tables Vol C Tables 4.2.6.8 and 6.1.1.4'
H H 0.0000 0.0000 'International Tables Vol C Tables 4.2.6.8 and 6.1.1.4'
N N 0.0061 0.0033 'International Tables Vol C Tables 4.2.6.8 and 6.1.1.4'

loop_
_geom_angle_atom_site_label_1
_geom_angle_atom_site_label_2
_geom_angle_atom_site_label_3
_geom_angle
_geom_angle_site_symmetry_1
_geom_angle_site_symmetry_3
C2 C1 C6 120.0 . .
C2 C1 C13 122.85(9) . .
C6 C1 C13 117.08(9) . .
C3 C2 C1 120.0 . .
C2 C3 C4 120.0 . .
C5 C4 C3 120.0 . .
C4 C5 C6 120.0 . .
C5 C6 C1 120.0 . .
C8 C7 C12 120.0 . .
C8 C7 C15 117.30(10) . .
C12 C7 C15 122.51(10) . .
C9 C8 C7 120.0 . .
C10 C9 C8 120.0 . .
C11 C10 C9 120.0 . .
C11 C10 C22 120.30(12) . .
C9 C10 C22 119.70(12) . .
C10 C11 C12 120.0 . .
C11 C12 C7 120.0 . .
C21 C13 C14 120.42(18) 3_566 .
C21 C13 C1 115.88(17) 3_566 .
C14 C13 C1 123.16(17) . .
C15 C14 C13 122.04(18) . .
C15 C14 C14 118.8(2) . 3_566
C13 C14 C14 119.2(2) . 3_566
C16 C15 C14 120.70(18) . .
C16 C15 C7 115.98(16) . .
C14 C15 C7 122.75(17) . .
C15 C16 C21 120.25(18) . .
C15 C16 C17 122.01(19) . .
C21 C16 C17 117.59(19) . .
C18 C17 C16 121.6(2) . .
C17 C18 C19 120.6(2) . .
C20 C19 C18 120.1(2) . .
C19 C20 C21 122.0(2) . .
C13 C21 C20 121.84(19) 3_566 .
C13 C21 C16 119.91(19) 3_566 .
C20 C21 C16 118.09(19) . .
N C22 C10 179.7(3) . .

loop_
_geom_bond_atom_site_label_1
_geom_bond_atom_site_label_2
_geom_bond_distance
_geom_bond_site_symmetry_2
N C22 1.153(3) .
C1 C2 1.3900 .
C1 C6 1.3900 .
C1 C13 1.520(2) .
C2 C3 1.3900 .
C3 C4 1.3900 .
C4 C5 1.3900 .
C5 C6 1.3900 .
C7 C8 1.3900 .
C7 C12 1.3900 .
C7 C15 1.517(2) .
C8 C9 1.3900 .
C9 C10 1.3900 .
C10 C11 1.3900 .
C10 C22 1.443(2) .
C11 C12 1.3900 .
C13 C21 1.407(3) 3_566
C13 C14 1.426(3) .
C14 C15 1.425(3) .
C14 C14 1.467(4) 3_566
C15 C16 1.402(3) .
C16 C21 1.440(3) .
C16 C17 1.444(3) .
C17 C18 1.356(3) .
C18 C19 1.414(3) .
C19 C20 1.355(3) .
C20 C21 1.433(3) .
C21 C13 1.407(3) 3_566
